data_4304897
loop_
_publ_author_name
'Benjamin C. Fullmer'
'Maren Pink'
'Hongjun Fan'
'Xiaofan Yang'
'Mu-Hyun Baik'
'Kenneth G. Caulton'

_publ_section_title
;
The Effect of One Valence Electron: Contrasting (PNP)Ni(CO) with
(PNP)Ni(NO) to Understand the Half-Bent NiNO Unit
;
_journal_name_full 'Inorganic Chemistry'
_journal_page_first 3888
_journal_page_last 3892
_journal_paper_doi 10.1021/ic702503m
_journal_volume 47
_journal_year 2008
_chemical_formula_moiety 'C22 H52 N2 Ni O P2 Si2'
_chemical_formula_sum 'C22 H52 N2 Ni O P2 Si2'
_chemical_formula_weight 537.49
_chemical_name_systematic
; 
 ? 
;
_space_group_IT_number 14
_symmetry_cell_setting monoclinic
_symmetry_space_group_name_Hall '-P 2ybc'
_symmetry_space_group_name_H-M 'P 1 21/c 1'
_atom_sites_solution_hydrogens geom
_atom_sites_solution_primary direct
_atom_sites_solution_secondary difmap
_audit_creation_method SHELXL-97
_cell_angle_alpha 90.00
_cell_angle_beta 98.558(6)
_cell_angle_gamma 90.00
_cell_formula_units_Z 4
_cell_length_a 18.168(5)
_cell_length_b 10.112(2)
_cell_length_c 16.372(4)
_cell_measurement_reflns_used 1729
_cell_measurement_temperature 130(2)
_cell_measurement_theta_max 23.5
_cell_measurement_theta_min 2.5
_cell_volume 2974.3(12)
_computing_cell_refinement 'SAINT (Bruker, 2003)'
_computing_data_collection 'SMART (Bruker, 2001)'
_computing_data_reduction 'SAINT (Bruker, 2003)'
_computing_molecular_graphics 'SHELXTL (Bruker, 2003), XTEL (loc. libr.)'
_computing_publication_material 'SHELXTL (Bruker, 2003)'
_computing_structure_refinement 'SHELXL-97 (Sheldrick, 1997)'
_computing_structure_solution 'SIR-2004 (Burla et al., 2005)'
_diffrn_ambient_temperature 130(2)
_diffrn_detector 'CCD area detector'
_diffrn_detector_area_resol_mean 44.52
_diffrn_detector_type 'Bruker SMART 6000'
_diffrn_measured_fraction_theta_full 0.992
_diffrn_measured_fraction_theta_max 0.992
_diffrn_measurement_details '0.30 degree frames measured for 50 seconds each'
_diffrn_measurement_device 'three-circle goniometer with fixed chi'
_diffrn_measurement_device_type 'Bruker Platform goniometer'
_diffrn_measurement_method \w-scans
_diffrn_radiation_monochromator graphite
_diffrn_radiation_source 'fine-focus sealed tube'
_diffrn_radiation_type MoK\a
_diffrn_radiation_wavelength 0.71073
_diffrn_reflns_av_R_equivalents 0.0807
_diffrn_reflns_av_sigmaI/netI 0.0841
_diffrn_reflns_limit_h_max 20
_diffrn_reflns_limit_h_min -21
_diffrn_reflns_limit_k_max 11
_diffrn_reflns_limit_k_min -11
_diffrn_reflns_limit_l_max 19
_diffrn_reflns_limit_l_min -19
_diffrn_reflns_number 16929
_diffrn_reflns_theta_full 25.12
_diffrn_reflns_theta_max 25.12
_diffrn_reflns_theta_min 2.27
_exptl_absorpt_coefficient_mu 0.856
_exptl_absorpt_correction_T_max 0.9584
_exptl_absorpt_correction_T_min 0.9042
_exptl_absorpt_correction_type multi-scan
_exptl_absorpt_process_details 'SADABS, R. Blessing; 1995'
_exptl_crystal_colour violet
_exptl_crystal_density_diffrn 1.200
_exptl_crystal_density_method 'not measured'
_exptl_crystal_description plate
_exptl_crystal_F_000 1168
_exptl_crystal_size_max 0.12
_exptl_crystal_size_mid 0.10
_exptl_crystal_size_min 0.05
_refine_diff_density_max 1.544
_refine_diff_density_min -0.889
_refine_diff_density_rms 0.097
_refine_ls_extinction_method none
_refine_ls_goodness_of_fit_ref 1.030
_refine_ls_hydrogen_treatment riding
_refine_ls_matrix_type full
_refine_ls_number_parameters 287
_refine_ls_number_reflns 5259
_refine_ls_number_restraints 0
_refine_ls_restrained_S_all 1.030
_refine_ls_R_factor_all 0.0892
_refine_ls_R_factor_gt 0.0533
_refine_ls_shift/su_max 0.000
_refine_ls_shift/su_mean 0.000
_refine_ls_structure_factor_coef Fsqd
_refine_ls_weighting_details 'calc w=1/[\s^2^(Fo^2^)+(0.0627P)^2^+2.4319P] where P=(Fo^2^+2Fc^2^)/3'
_refine_ls_weighting_scheme calc
_refine_ls_wR_factor_gt 0.1241
_refine_ls_wR_factor_ref 0.1392
_reflns_number_gt 3632
_reflns_number_total 5259
_reflns_threshold_expression >2sigma(I)
_cod_data_source_file ic702503m-file001.cif
_cod_data_source_block 06082
_cod_depositor_comments
;
The following automatic conversions were performed:

'_exptl_absorpt_correction_type' tag value 'multi-scans' was replaced
with 'multi-scan' value.

Automatic conversion script
Id: cif_fix_values 1646 2011-03-28 12:23:43Z adriana 
;
_cod_original_cell_volume 2974.2(13)
_cod_database_code 4304897

loop_
_symmetry_equiv_pos_as_xyz
'x, y, z'
'-x, y+1/2, -z+1/2'
'-x, -y, -z'
'x, -y-1/2, z-1/2'

loop_
_atom_site_label
_atom_site_type_symbol
_atom_site_fract_x
_atom_site_fract_y
_atom_site_fract_z
_atom_site_U_iso_or_equiv
_atom_site_adp_type
_atom_site_occupancy
_atom_site_symmetry_multiplicity
_atom_site_calc_flag
_atom_site_refinement_flags
_atom_site_disorder_assembly
_atom_site_disorder_group
Ni1 Ni 0.22941(3) 0.50165(6) 0.12406(3) 0.01964(17) Uani 1 1 d . . .
P1 P 0.28962(6) 0.60035(11) 0.02921(7) 0.0169(3) Uani 1 1 d . . .
P2 P 0.15139(6) 0.32401(11) 0.14432(7) 0.0167(3) Uani 1 1 d . . .
Si1 Si 0.38814(7) 0.37119(12) 0.10054(7) 0.0172(3) Uani 1 1 d . . .
Si2 Si 0.30552(7) 0.30186(12) 0.24360(7) 0.0196(3) Uani 1 1 d . . .
O1 O 0.1442(2) 0.7228(4) 0.1473(3) 0.0496(11) Uani 1 1 d . . .
N1 N 0.3177(2) 0.3822(4) 0.1564(2) 0.0183(8) Uani 1 1 d . . .
N2 N 0.1865(2) 0.6333(4) 0.1600(2) 0.0307(10) Uani 1 1 d . . .
C1 C 0.4826(2) 0.4150(5) 0.1563(3) 0.0283(11) Uani 1 1 d . . .
H1A H 0.5008 0.3434 0.1943 0.042 Uiso 1 1 calc R . .
H1B H 0.4794 0.4970 0.1876 0.042 Uiso 1 1 calc R . .
H1C H 0.5170 0.4277 0.1162 0.042 Uiso 1 1 calc R . .
C2 C 0.4032(3) 0.2042(5) 0.0567(3) 0.0306(12) Uani 1 1 d . . .
H2A H 0.4222 0.1434 0.1016 0.046 Uiso 1 1 calc R . .
H2B H 0.4395 0.2111 0.0181 0.046 Uiso 1 1 calc R . .
H2C H 0.3560 0.1705 0.0274 0.046 Uiso 1 1 calc R . .
C3 C 0.3590(3) 0.4822(5) 0.0082(3) 0.0247(10) Uani 1 1 d . . .
H3A H 0.4031 0.5300 -0.0057 0.030 Uiso 1 1 calc R . .
H3B H 0.3386 0.4275 -0.0401 0.030 Uiso 1 1 calc R . .
C4 C 0.3450(3) 0.7481(5) 0.0757(3) 0.0268(11) Uani 1 1 d . . .
C5 C 0.4156(3) 0.7705(7) 0.0364(4) 0.0565(18) Uani 1 1 d . . .
H5A H 0.4412 0.8501 0.0600 0.085 Uiso 1 1 calc R . .
H5B H 0.4019 0.7817 -0.0234 0.085 Uiso 1 1 calc R . .
H5C H 0.4486 0.6940 0.0474 0.085 Uiso 1 1 calc R . .
C6 C 0.2994(3) 0.8714(5) 0.0710(4) 0.0525(17) Uani 1 1 d . . .
H6A H 0.3264 0.9397 0.1060 0.079 Uiso 1 1 calc R . .
H6B H 0.2519 0.8529 0.0904 0.079 Uiso 1 1 calc R . .
H6C H 0.2900 0.9024 0.0137 0.079 Uiso 1 1 calc R . .
C7 C 0.3691(3) 0.7176(5) 0.1668(3) 0.0433(15) Uani 1 1 d . . .
H7A H 0.4065 0.7824 0.1905 0.065 Uiso 1 1 calc R . .
H7B H 0.3906 0.6286 0.1726 0.065 Uiso 1 1 calc R . .
H7C H 0.3259 0.7223 0.1960 0.065 Uiso 1 1 calc R . .
C8 C 0.2363(3) 0.6451(4) -0.0743(3) 0.0227(10) Uani 1 1 d . . .
C9 C 0.2841(3) 0.7047(6) -0.1337(3) 0.0456(15) Uani 1 1 d . . .
H9A H 0.2556 0.7076 -0.1894 0.068 Uiso 1 1 calc R . .
H9B H 0.3287 0.6503 -0.1341 0.068 Uiso 1 1 calc R . .
H9C H 0.2989 0.7946 -0.1158 0.068 Uiso 1 1 calc R . .
C10 C 0.1711(3) 0.7368(6) -0.0639(3) 0.0454(15) Uani 1 1 d . . .
H10A H 0.1363 0.7402 -0.1158 0.068 Uiso 1 1 calc R . .
H10B H 0.1899 0.8258 -0.0495 0.068 Uiso 1 1 calc R . .
H10C H 0.1452 0.7028 -0.0198 0.068 Uiso 1 1 calc R . .
C11 C 0.2018(3) 0.5180(5) -0.1119(3) 0.0317(12) Uani 1 1 d . . .
H11A H 0.1693 0.5381 -0.1637 0.048 Uiso 1 1 calc R . .
H11B H 0.1726 0.4762 -0.0732 0.048 Uiso 1 1 calc R . .
H11C H 0.2413 0.4576 -0.1230 0.048 Uiso 1 1 calc R . .
C12 C 0.3751(3) 0.1694(5) 0.2768(3) 0.0326(12) Uani 1 1 d . . .
H12A H 0.4249 0.2084 0.2884 0.049 Uiso 1 1 calc R . .
H12B H 0.3740 0.1036 0.2327 0.049 Uiso 1 1 calc R . .
H12C H 0.3629 0.1266 0.3268 0.049 Uiso 1 1 calc R . .
C13 C 0.3060(3) 0.4150(5) 0.3334(3) 0.0342(12) Uani 1 1 d . . .
H13A H 0.3562 0.4509 0.3493 0.051 Uiso 1 1 calc R . .
H13B H 0.2912 0.3659 0.3799 0.051 Uiso 1 1 calc R . .
H13C H 0.2709 0.4876 0.3181 0.051 Uiso 1 1 calc R . .
C14 C 0.2104(2) 0.2224(4) 0.2199(3) 0.0197(10) Uani 1 1 d . . .
H14A H 0.2151 0.1324 0.1975 0.024 Uiso 1 1 calc R . .
H14B H 0.1878 0.2150 0.2711 0.024 Uiso 1 1 calc R . .
C15 C 0.0688(3) 0.3689(5) 0.1964(3) 0.0244(10) Uani 1 1 d . . .
C16 C 0.0235(3) 0.2500(5) 0.2178(4) 0.0371(13) Uani 1 1 d . . .
H16A H -0.0137 0.2790 0.2515 0.056 Uiso 1 1 calc R . .
H16B H 0.0567 0.1851 0.2487 0.056 Uiso 1 1 calc R . .
H16C H -0.0016 0.2094 0.1668 0.056 Uiso 1 1 calc R . .
C17 C 0.0998(3) 0.4397(5) 0.2774(3) 0.0302(11) Uani 1 1 d . . .
H17A H 0.0585 0.4697 0.3049 0.045 Uiso 1 1 calc R . .
H17B H 0.1296 0.5160 0.2652 0.045 Uiso 1 1 calc R . .
H17C H 0.1312 0.3784 0.3137 0.045 Uiso 1 1 calc R . .
C18 C 0.0188(3) 0.4651(5) 0.1431(3) 0.0291(11) Uani 1 1 d . . .
H18A H -0.0189 0.4998 0.1744 0.044 Uiso 1 1 calc R . .
H18B H -0.0058 0.4193 0.0936 0.044 Uiso 1 1 calc R . .
H18C H 0.0487 0.5383 0.1266 0.044 Uiso 1 1 calc R . .
C19 C 0.1227(3) 0.2081(4) 0.0555(3) 0.0217(10) Uani 1 1 d . . .
C20 C 0.0638(3) 0.2709(5) -0.0083(3) 0.0330(12) Uani 1 1 d . . .
H20A H 0.0603 0.2217 -0.0603 0.050 Uiso 1 1 calc R . .
H20B H 0.0775 0.3629 -0.0175 0.050 Uiso 1 1 calc R . .
H20C H 0.0156 0.2687 0.0117 0.050 Uiso 1 1 calc R . .
C21 C 0.0953(3) 0.0708(5) 0.0790(3) 0.0362(13) Uani 1 1 d . . .
H21A H 0.0901 0.0128 0.0305 0.054 Uiso 1 1 calc R . .
H21B H 0.0471 0.0798 0.0983 0.054 Uiso 1 1 calc R . .
H21C H 0.1315 0.0324 0.1230 0.054 Uiso 1 1 calc R . .
C22 C 0.1935(3) 0.1855(5) 0.0170(3) 0.0273(11) Uani 1 1 d . . .
H22A H 0.1825 0.1262 -0.0305 0.041 Uiso 1 1 calc R . .
H22B H 0.2318 0.1455 0.0581 0.041 Uiso 1 1 calc R . .
H22C H 0.2116 0.2703 -0.0011 0.041 Uiso 1 1 calc R . .

loop_
_atom_site_aniso_label
_atom_site_aniso_U_11
_atom_site_aniso_U_22
_atom_site_aniso_U_33
_atom_site_aniso_U_23
_atom_site_aniso_U_13
_atom_site_aniso_U_12
Ni1 0.0195(3) 0.0144(3) 0.0253(3) 0.0056(2) 0.0042(2) 0.0019(3)
P1 0.0209(6) 0.0126(6) 0.0169(5) 0.0017(4) 0.0021(4) 0.0005(5)
P2 0.0173(6) 0.0128(6) 0.0200(6) 0.0046(4) 0.0023(4) 0.0013(5)
Si1 0.0167(6) 0.0143(6) 0.0203(6) 0.0011(5) 0.0016(5) 0.0008(5)
Si2 0.0199(6) 0.0195(7) 0.0187(6) 0.0040(5) 0.0001(5) 0.0007(6)
O1 0.053(3) 0.022(2) 0.080(3) 0.004(2) 0.027(2) 0.013(2)
N1 0.0196(19) 0.0158(19) 0.0191(19) 0.0027(15) 0.0015(15) -0.0031(17)
N2 0.037(2) 0.022(2) 0.035(2) 0.0017(18) 0.0128(19) 0.001(2)
C1 0.018(2) 0.033(3) 0.033(3) 0.001(2) -0.001(2) -0.002(2)
C2 0.030(3) 0.022(3) 0.041(3) -0.006(2) 0.011(2) 0.000(2)
C3 0.026(2) 0.027(3) 0.022(2) 0.001(2) 0.0067(19) 0.008(2)
C4 0.029(3) 0.020(3) 0.031(3) 0.000(2) 0.000(2) -0.005(2)
C5 0.050(4) 0.062(4) 0.060(4) -0.011(3) 0.017(3) -0.029(4)
C6 0.053(4) 0.015(3) 0.084(5) -0.007(3) -0.006(3) -0.005(3)
C7 0.059(4) 0.028(3) 0.038(3) -0.011(2) -0.011(3) -0.012(3)
C8 0.030(3) 0.017(2) 0.020(2) 0.0017(18) 0.0008(19) -0.002(2)
C9 0.053(4) 0.051(4) 0.031(3) 0.021(3) 0.000(3) -0.006(3)
C10 0.045(3) 0.042(4) 0.042(3) -0.005(3) -0.016(3) 0.018(3)
C11 0.037(3) 0.027(3) 0.028(3) 0.001(2) -0.008(2) 0.003(3)
C12 0.026(3) 0.037(3) 0.033(3) 0.016(2) 0.002(2) 0.003(3)
C13 0.037(3) 0.039(3) 0.024(3) -0.001(2) -0.001(2) -0.002(3)
C14 0.021(2) 0.015(2) 0.022(2) 0.0045(18) -0.0017(18) 0.002(2)
C15 0.022(2) 0.021(3) 0.030(3) 0.004(2) 0.006(2) 0.002(2)
C16 0.031(3) 0.034(3) 0.050(3) 0.010(3) 0.017(3) 0.002(3)
C17 0.031(3) 0.038(3) 0.022(2) 0.002(2) 0.008(2) 0.011(3)
C18 0.024(2) 0.028(3) 0.034(3) -0.005(2) 0.001(2) 0.008(2)
C19 0.024(2) 0.017(2) 0.023(2) -0.0024(18) -0.0001(19) 0.000(2)
C20 0.030(3) 0.040(3) 0.026(3) -0.007(2) -0.004(2) 0.007(3)
C21 0.038(3) 0.024(3) 0.044(3) -0.005(2) -0.001(2) -0.007(3)
C22 0.029(3) 0.022(3) 0.030(3) -0.004(2) 0.001(2) 0.004(2)

loop_
_atom_type_symbol
_atom_type_description
_atom_type_scat_dispersion_real
_atom_type_scat_dispersion_imag
_atom_type_scat_source
C C 0.0033 0.0016 'International Tables Vol C Tables 4.2.6.8 and 6.1.1.4'
H H 0.0000 0.0000 'International Tables Vol C Tables 4.2.6.8 and 6.1.1.4'
N N 0.0061 0.0033 'International Tables Vol C Tables 4.2.6.8 and 6.1.1.4'
O O 0.0106 0.0060 'International Tables Vol C Tables 4.2.6.8 and 6.1.1.4'
Si Si 0.0817 0.0704 'International Tables Vol C Tables 4.2.6.8 and 6.1.1.4'
P P 0.1023 0.0942 'International Tables Vol C Tables 4.2.6.8 and 6.1.1.4'
Ni Ni 0.3393 1.1124 'International Tables Vol C Tables 4.2.6.8 and 6.1.1.4'

loop_
_geom_angle_atom_site_label_1
_geom_angle_atom_site_label_2
_geom_angle_atom_site_label_3
_geom_angle
_geom_angle_site_symmetry_1
_geom_angle_site_symmetry_3
_geom_angle_publ_flag
N2 Ni1 N1 140.40(18) . . ?
N2 Ni1 P1 100.78(14) . . ?
N1 Ni1 P1 89.84(10) . . ?
N2 Ni1 P2 103.52(14) . . ?
N1 Ni1 P2 88.74(11) . . ?
P1 Ni1 P2 143.21(5) . . ?
C3 P1 C8 105.6(2) . . ?
C3 P1 C4 104.7(2) . . ?
C8 P1 C4 110.1(2) . . ?
C3 P1 Ni1 105.17(15) . . ?
C8 P1 Ni1 119.27(15) . . ?
C4 P1 Ni1 110.75(16) . . ?
C14 P2 C19 103.9(2) . . ?
C14 P2 C15 104.7(2) . . ?
C19 P2 C15 110.6(2) . . ?
C14 P2 Ni1 102.75(15) . . ?
C19 P2 Ni1 118.21(15) . . ?
C15 P2 Ni1 114.70(15) . . ?
N1 Si1 C2 115.8(2) . . ?
N1 Si1 C1 115.8(2) . . ?
C2 Si1 C1 103.0(2) . . ?
N1 Si1 C3 104.43(19) . . ?
C2 Si1 C3 105.6(2) . . ?
C1 Si1 C3 112.1(2) . . ?
N1 Si2 C13 112.7(2) . . ?
N1 Si2 C12 115.1(2) . . ?
C13 Si2 C12 106.7(2) . . ?
N1 Si2 C14 105.17(19) . . ?
C13 Si2 C14 108.7(2) . . ?
C12 Si2 C14 108.2(2) . . ?
Si1 N1 Si2 129.3(2) . . ?
Si1 N1 Ni1 122.50(19) . . ?
Si2 N1 Ni1 108.16(18) . . ?
O1 N2 Ni1 149.3(4) . . ?
Si1 C1 H1A 109.5 . . ?
Si1 C1 H1B 109.5 . . ?
H1A C1 H1B 109.5 . . ?
Si1 C1 H1C 109.5 . . ?
H1A C1 H1C 109.5 . . ?
H1B C1 H1C 109.5 . . ?
Si1 C2 H2A 109.5 . . ?
Si1 C2 H2B 109.5 . . ?
H2A C2 H2B 109.5 . . ?
Si1 C2 H2C 109.5 . . ?
H2A C2 H2C 109.5 . . ?
H2B C2 H2C 109.5 . . ?
P1 C3 Si1 111.1(2) . . ?
P1 C3 H3A 109.4 . . ?
Si1 C3 H3A 109.4 . . ?
P1 C3 H3B 109.4 . . ?
Si1 C3 H3B 109.4 . . ?
H3A C3 H3B 108.0 . . ?
C6 C4 C7 107.2(5) . . ?
C6 C4 C5 110.3(5) . . ?
C7 C4 C5 107.8(5) . . ?
C6 C4 P1 112.3(4) . . ?
C7 C4 P1 107.0(3) . . ?
C5 C4 P1 112.0(4) . . ?
C4 C5 H5A 109.5 . . ?
C4 C5 H5B 109.5 . . ?
H5A C5 H5B 109.5 . . ?
C4 C5 H5C 109.5 . . ?
H5A C5 H5C 109.5 . . ?
H5B C5 H5C 109.5 . . ?
C4 C6 H6A 109.5 . . ?
C4 C6 H6B 109.5 . . ?
H6A C6 H6B 109.5 . . ?
C4 C6 H6C 109.5 . . ?
H6A C6 H6C 109.5 . . ?
H6B C6 H6C 109.5 . . ?
C4 C7 H7A 109.5 . . ?
C4 C7 H7B 109.5 . . ?
H7A C7 H7B 109.5 . . ?
C4 C7 H7C 109.5 . . ?
H7A C7 H7C 109.5 . . ?
H7B C7 H7C 109.5 . . ?
C11 C8 C9 108.5(4) . . ?
C11 C8 C10 106.1(4) . . ?
C9 C8 C10 110.9(4) . . ?
C11 C8 P1 106.7(3) . . ?
C9 C8 P1 113.9(3) . . ?
C10 C8 P1 110.4(3) . . ?
C8 C9 H9A 109.5 . . ?
C8 C9 H9B 109.5 . . ?
H9A C9 H9B 109.5 . . ?
C8 C9 H9C 109.5 . . ?
H9A C9 H9C 109.5 . . ?
H9B C9 H9C 109.5 . . ?
C8 C10 H10A 109.5 . . ?
C8 C10 H10B 109.5 . . ?
H10A C10 H10B 109.5 . . ?
C8 C10 H10C 109.5 . . ?
H10A C10 H10C 109.5 . . ?
H10B C10 H10C 109.5 . . ?
C8 C11 H11A 109.5 . . ?
C8 C11 H11B 109.5 . . ?
H11A C11 H11B 109.5 . . ?
C8 C11 H11C 109.5 . . ?
H11A C11 H11C 109.5 . . ?
H11B C11 H11C 109.5 . . ?
Si2 C12 H12A 109.5 . . ?
Si2 C12 H12B 109.5 . . ?
H12A C12 H12B 109.5 . . ?
Si2 C12 H12C 109.5 . . ?
H12A C12 H12C 109.5 . . ?
H12B C12 H12C 109.5 . . ?
Si2 C13 H13A 109.5 . . ?
Si2 C13 H13B 109.5 . . ?
H13A C13 H13B 109.5 . . ?
Si2 C13 H13C 109.5 . . ?
H13A C13 H13C 109.5 . . ?
H13B C13 H13C 109.5 . . ?
P2 C14 Si2 109.0(2) . . ?
P2 C14 H14A 109.9 . . ?
Si2 C14 H14A 109.9 . . ?
P2 C14 H14B 109.9 . . ?
Si2 C14 H14B 109.9 . . ?
H14A C14 H14B 108.3 . . ?
C18 C15 C16 109.8(4) . . ?
C18 C15 C17 108.0(4) . . ?
C16 C15 C17 108.1(4) . . ?
C18 C15 P2 110.0(3) . . ?
C16 C15 P2 113.9(3) . . ?
C17 C15 P2 106.7(3) . . ?
C15 C16 H16A 109.5 . . ?
C15 C16 H16B 109.5 . . ?
H16A C16 H16B 109.5 . . ?
C15 C16 H16C 109.5 . . ?
H16A C16 H16C 109.5 . . ?
H16B C16 H16C 109.5 . . ?
C15 C17 H17A 109.5 . . ?
C15 C17 H17B 109.5 . . ?
H17A C17 H17B 109.5 . . ?
C15 C17 H17C 109.5 . . ?
H17A C17 H17C 109.5 . . ?
H17B C17 H17C 109.5 . . ?
C15 C18 H18A 109.5 . . ?
C15 C18 H18B 109.5 . . ?
H18A C18 H18B 109.5 . . ?
C15 C18 H18C 109.5 . . ?
H18A C18 H18C 109.5 . . ?
H18B C18 H18C 109.5 . . ?
C20 C19 C22 109.2(4) . . ?
C20 C19 C21 109.1(4) . . ?
C22 C19 C21 106.8(4) . . ?
C20 C19 P2 110.9(3) . . ?
C22 C19 P2 105.0(3) . . ?
C21 C19 P2 115.6(3) . . ?
C19 C20 H20A 109.5 . . ?
C19 C20 H20B 109.5 . . ?
H20A C20 H20B 109.5 . . ?
C19 C20 H20C 109.5 . . ?
H20A C20 H20C 109.5 . . ?
H20B C20 H20C 109.5 . . ?
C19 C21 H21A 109.5 . . ?
C19 C21 H21B 109.5 . . ?
H21A C21 H21B 109.5 . . ?
C19 C21 H21C 109.5 . . ?
H21A C21 H21C 109.5 . . ?
H21B C21 H21C 109.5 . . ?
C19 C22 H22A 109.5 . . ?
C19 C22 H22B 109.5 . . ?
H22A C22 H22B 109.5 . . ?
C19 C22 H22C 109.5 . . ?
H22A C22 H22C 109.5 . . ?
H22B C22 H22C 109.5 . . ?

loop_
_geom_bond_atom_site_label_1
_geom_bond_atom_site_label_2
_geom_bond_distance
_geom_bond_site_symmetry_2
_geom_bond_publ_flag
Ni1 N2 1.692(4) . ?
Ni1 N1 2.014(4) . ?
Ni1 P1 2.2604(13) . ?
Ni1 P2 2.3422(13) . ?
P1 C3 1.807(5) . ?
P1 C8 1.879(4) . ?
P1 C4 1.897(5) . ?
P2 C14 1.828(4) . ?
P2 C19 1.880(4) . ?
P2 C15 1.888(5) . ?
Si1 N1 1.683(4) . ?
Si1 C2 1.871(5) . ?
Si1 C1 1.873(5) . ?
Si1 C3 1.894(5) . ?
Si2 N1 1.686(4) . ?
Si2 C13 1.861(5) . ?
Si2 C12 1.866(5) . ?
Si2 C14 1.893(4) . ?
O1 N2 1.185(5) . ?
C1 H1A 0.9800 . ?
C1 H1B 0.9800 . ?
C1 H1C 0.9800 . ?
C2 H2A 0.9800 . ?
C2 H2B 0.9800 . ?
C2 H2C 0.9800 . ?
C3 H3A 0.9900 . ?
C3 H3B 0.9900 . ?
C4 C6 1.493(7) . ?
C4 C7 1.522(7) . ?
C4 C5 1.534(7) . ?
C5 H5A 0.9800 . ?
C5 H5B 0.9800 . ?
C5 H5C 0.9800 . ?
C6 H6A 0.9800 . ?
C6 H6B 0.9800 . ?
C6 H6C 0.9800 . ?
C7 H7A 0.9800 . ?
C7 H7B 0.9800 . ?
C7 H7C 0.9800 . ?
C8 C11 1.519(6) . ?
C8 C9 1.522(7) . ?
C8 C10 1.534(7) . ?
C9 H9A 0.9800 . ?
C9 H9B 0.9800 . ?
C9 H9C 0.9800 . ?
C10 H10A 0.9800 . ?
C10 H10B 0.9800 . ?
C10 H10C 0.9800 . ?
C11 H11A 0.9800 . ?
C11 H11B 0.9800 . ?
C11 H11C 0.9800 . ?
C12 H12A 0.9800 . ?
C12 H12B 0.9800 . ?
C12 H12C 0.9800 . ?
C13 H13A 0.9800 . ?
C13 H13B 0.9800 . ?
C13 H13C 0.9800 . ?
C14 H14A 0.9900 . ?
C14 H14B 0.9900 . ?
C15 C18 1.517(6) . ?
C15 C16 1.527(7) . ?
C15 C17 1.537(7) . ?
C16 H16A 0.9800 . ?
C16 H16B 0.9800 . ?
C16 H16C 0.9800 . ?
C17 H17A 0.9800 . ?
C17 H17B 0.9800 . ?
C17 H17C 0.9800 . ?
C18 H18A 0.9800 . ?
C18 H18B 0.9800 . ?
C18 H18C 0.9800 . ?
C19 C20 1.520(6) . ?
C19 C22 1.531(6) . ?
C19 C21 1.543(7) . ?
C20 H20A 0.9800 . ?
C20 H20B 0.9800 . ?
C20 H20C 0.9800 . ?
C21 H21A 0.9800 . ?
C21 H21B 0.9800 . ?
C21 H21C 0.9800 . ?
C22 H22A 0.9800 . ?
C22 H22B 0.9800 . ?
C22 H22C 0.9800 . ?

loop_
_geom_torsion_atom_site_label_1
_geom_torsion_atom_site_label_2
_geom_torsion_atom_site_label_3
_geom_torsion_atom_site_label_4
_geom_torsion
_geom_torsion_site_symmetry_1
_geom_torsion_site_symmetry_2
_geom_torsion_site_symmetry_3
_geom_torsion_site_symmetry_4
_geom_torsion_publ_flag
N2 Ni1 P1 C3 163.3(2) . . . . ?
N1 Ni1 P1 C3 21.74(19) . . . . ?
P2 Ni1 P1 C3 -65.95(19) . . . . ?
N2 Ni1 P1 C8 -78.6(2) . . . . ?
N1 Ni1 P1 C8 139.8(2) . . . . ?
P2 Ni1 P1 C8 52.12(19) . . . . ?
N2 Ni1 P1 C4 50.8(2) . . . . ?
N1 Ni1 P1 C4 -90.8(2) . . . . ?
P2 Ni1 P1 C4 -178.50(17) . . . . ?
N2 Ni1 P2 C14 -115.6(2) . . . . ?
N1 Ni1 P2 C14 26.36(18) . . . . ?
P1 Ni1 P2 C14 114.41(16) . . . . ?
N2 Ni1 P2 C19 130.8(2) . . . . ?
N1 Ni1 P2 C19 -87.25(19) . . . . ?
P1 Ni1 P2 C19 0.80(19) . . . . ?
N2 Ni1 P2 C15 -2.5(2) . . . . ?
N1 Ni1 P2 C15 139.40(19) . . . . ?
P1 Ni1 P2 C15 -132.55(17) . . . . ?
C2 Si1 N1 Si2 60.7(3) . . . . ?
C1 Si1 N1 Si2 -60.0(4) . . . . ?
C3 Si1 N1 Si2 176.3(3) . . . . ?
C2 Si1 N1 Ni1 -118.6(3) . . . . ?
C1 Si1 N1 Ni1 120.7(3) . . . . ?
C3 Si1 N1 Ni1 -3.0(3) . . . . ?
C13 Si2 N1 Si1 115.7(3) . . . . ?
C12 Si2 N1 Si1 -7.0(4) . . . . ?
C14 Si2 N1 Si1 -126.0(3) . . . . ?
C13 Si2 N1 Ni1 -64.9(3) . . . . ?
C12 Si2 N1 Ni1 172.3(2) . . . . ?
C14 Si2 N1 Ni1 53.3(2) . . . . ?
N2 Ni1 N1 Si1 -118.2(3) . . . . ?
P1 Ni1 N1 Si1 -11.4(2) . . . . ?
P2 Ni1 N1 Si1 131.9(2) . . . . ?
N2 Ni1 N1 Si2 62.3(3) . . . . ?
P1 Ni1 N1 Si2 169.21(17) . . . . ?
P2 Ni1 N1 Si2 -47.55(17) . . . . ?
N1 Ni1 N2 O1 162.9(6) . . . . ?
P1 Ni1 N2 O1 59.9(7) . . . . ?
P2 Ni1 N2 O1 -92.3(7) . . . . ?
C8 P1 C3 Si1 -154.6(2) . . . . ?
C4 P1 C3 Si1 89.2(3) . . . . ?
Ni1 P1 C3 Si1 -27.6(3) . . . . ?
N1 Si1 C3 P1 20.7(3) . . . . ?
C2 Si1 C3 P1 143.2(3) . . . . ?
C1 Si1 C3 P1 -105.4(3) . . . . ?
C3 P1 C4 C6 160.6(4) . . . . ?
C8 P1 C4 C6 47.6(5) . . . . ?
Ni1 P1 C4 C6 -86.5(4) . . . . ?
C3 P1 C4 C7 -82.0(4) . . . . ?
C8 P1 C4 C7 164.9(4) . . . . ?
Ni1 P1 C4 C7 30.8(4) . . . . ?
C3 P1 C4 C5 35.8(4) . . . . ?
C8 P1 C4 C5 -77.2(4) . . . . ?
Ni1 P1 C4 C5 148.7(4) . . . . ?
C3 P1 C8 C11 60.3(4) . . . . ?
C4 P1 C8 C11 172.8(3) . . . . ?
Ni1 P1 C8 C11 -57.5(4) . . . . ?
C3 P1 C8 C9 -59.3(4) . . . . ?
C4 P1 C8 C9 53.2(4) . . . . ?
Ni1 P1 C8 C9 -177.2(3) . . . . ?
C3 P1 C8 C10 175.2(4) . . . . ?
C4 P1 C8 C10 -72.3(4) . . . . ?
Ni1 P1 C8 C10 57.4(4) . . . . ?
C19 P2 C14 Si2 121.9(2) . . . . ?
C15 P2 C14 Si2 -122.0(2) . . . . ?
Ni1 P2 C14 Si2 -1.8(2) . . . . ?
N1 Si2 C14 P2 -29.8(3) . . . . ?
C13 Si2 C14 P2 91.2(3) . . . . ?
C12 Si2 C14 P2 -153.3(2) . . . . ?
C14 P2 C15 C18 174.5(3) . . . . ?
C19 P2 C15 C18 -74.2(4) . . . . ?
Ni1 P2 C15 C18 62.6(3) . . . . ?
C14 P2 C15 C16 -61.7(4) . . . . ?
C19 P2 C15 C16 49.6(4) . . . . ?
Ni1 P2 C15 C16 -173.6(3) . . . . ?
C14 P2 C15 C17 57.5(3) . . . . ?
C19 P2 C15 C17 168.9(3) . . . . ?
Ni1 P2 C15 C17 -54.3(3) . . . . ?
C14 P2 C19 C20 171.6(3) . . . . ?
C15 P2 C19 C20 59.7(4) . . . . ?
Ni1 P2 C19 C20 -75.4(4) . . . . ?
C14 P2 C19 C22 -70.6(3) . . . . ?
C15 P2 C19 C22 177.5(3) . . . . ?
Ni1 P2 C19 C22 42.4(3) . . . . ?
C14 P2 C19 C21 46.8(4) . . . . ?
C15 P2 C19 C21 -65.1(4) . . . . ?
Ni1 P2 C19 C21 159.8(3) . . . . ?
